data_1556499
loop_
_publ_author_name
'Gietz, T.'
'Boere, R.T.'

_publ_section_title
;
 Backbone-Substituted beta-Ketoimines and Ketoiminate Clusters: Transoid
 Li2O2 Squares and D2-Symmetric Li4O4 Cubanes. Synthesis, Crystallography
 and DFT Calculations
;
_journal_name_full Inorganics
_journal_page_first 30
_journal_paper_doi 10.3390/inorganics5020030
_journal_volume 5
_journal_year 2017
_chemical_formula_moiety 'C17 H25 N O'
_chemical_formula_sum 'C17 H25 N O'
_chemical_formula_weight 259.38
_chemical_name_common 'Dipp KetoImine'
_chemical_name_systematic
; 
 2-(2,6-diisopropylphenyl)pent-2-en-4-one 
;
_space_group_IT_number 56
_space_group_name_Hall '-P 2ab 2ac'
_space_group_name_H-M_alt 'P c c n'
_symmetry_cell_setting orthorhombic
_symmetry_Int_Tables_number 56
_symmetry_space_group_name_Hall '-P 2ab 2ac'
_symmetry_space_group_name_H-M 'P c c n'
_atom_sites_solution_hydrogens geom
_atom_sites_solution_primary direct
_atom_sites_solution_secondary difmap
_cell_angle_alpha 90.00
_cell_angle_beta 90.00
_cell_angle_gamma 90.00
_cell_formula_units_Z 8
_cell_length_a 12.3641(12)
_cell_length_b 16.3858(16)
_cell_length_c 15.4945(15)
_cell_measurement_reflns_used 9970
_cell_measurement_temperature 173(2)
_cell_measurement_theta_max 26.73
_cell_measurement_theta_min 2.06
_cell_volume 3139.1(5)
_computing_cell_refinement 'APEX2 (Bruker, 2006)'
_computing_data_collection 'APEX2 (Bruker, 2006)'
_computing_data_reduction 'SAINT-Plus (Bruker, 2006)'
_computing_molecular_graphics 'MERCURY (Macrae <i>et al.</i>, 2006)'
_computing_publication_material 'IUCr publCIF (Westrip, 2007)'
_computing_structure_refinement SHELXTL
_computing_structure_solution 'SHELXTL (Sheldrick, 2003)'
_diffrn_ambient_temperature 173(2)
_diffrn_measured_fraction_theta_full 1.000
_diffrn_measured_fraction_theta_max 1.000
_diffrn_measurement_device_type
;
Bruker ApexII CCD area detector
;
_diffrn_measurement_method 'phi and omega scans'
_diffrn_radiation_monochromator graphite
_diffrn_radiation_probe x-ray
_diffrn_radiation_source 'fine-focus sealed tube'
_diffrn_radiation_type MoK\a
_diffrn_radiation_wavelength 0.71073
_diffrn_reflns_av_R_equivalents 0.0561
_diffrn_reflns_av_sigmaI/netI 0.0254
_diffrn_reflns_limit_h_max 15
_diffrn_reflns_limit_h_min -15
_diffrn_reflns_limit_k_max 20
_diffrn_reflns_limit_k_min -20
_diffrn_reflns_limit_l_max 19
_diffrn_reflns_limit_l_min -19
_diffrn_reflns_number 40165
_diffrn_reflns_theta_full 26.73
_diffrn_reflns_theta_max 26.73
_diffrn_reflns_theta_min 2.06
_diffrn_source_type 'Bruker D8'
_exptl_absorpt_coefficient_mu 0.067
_exptl_absorpt_correction_T_max 0.9843
_exptl_absorpt_correction_T_min 0.8263
_exptl_absorpt_correction_type multi-scan
_exptl_absorpt_process_details
; 
SADABS (Sheldrick, 2004)
;
_exptl_crystal_colour colourless
_exptl_crystal_density_diffrn 1.098
_exptl_crystal_density_method 'not measured'
_exptl_crystal_description plate
_exptl_crystal_F_000 1136
_exptl_crystal_size_max 0.54
_exptl_crystal_size_mid 0.41
_exptl_crystal_size_min 0.20
_refine_diff_density_max 0.195
_refine_diff_density_min -0.207
_refine_diff_density_rms 0.035
_refine_ls_extinction_method none
_refine_ls_goodness_of_fit_ref 1.032
_refine_ls_hydrogen_treatment mixed
_refine_ls_matrix_type full
_refine_ls_number_parameters 182
_refine_ls_number_reflns 3338
_refine_ls_number_restraints 0
_refine_ls_restrained_S_all 1.032
_refine_ls_R_factor_all 0.0668
_refine_ls_R_factor_gt 0.0428
_refine_ls_shift/su_max 0.000
_refine_ls_shift/su_mean 0.000
_refine_ls_structure_factor_coef Fsqd
_refine_ls_weighting_details 'calc w=1/[\s^2^(Fo^2^)+(0.0491P)^2^+1.1604P] where P=(Fo^2^+2Fc^2^)/3'
_refine_ls_weighting_scheme calc
_refine_ls_wR_factor_gt 0.1039
_refine_ls_wR_factor_ref 0.1201
_reflns_number_gt 2431
_reflns_number_total 3338
_reflns_threshold_expression >2sigma(I)
_cod_data_source_file Inorganics-2017-5-30.cif
_cod_data_source_block Ligand_1a
_cod_depositor_comments
;
The following automatic conversions were performed:

data item '_symmetry_cell_setting' value 'Orthorhombic' was changed
to 'orthorhombic' in accordance with the built-in table derived from
the CIF Core dictionary named 'cif_core.dic' version 2.4.5 last
updated on 2014-11-21.

Automatic conversion script
Id: cif_fix_values 6909 2019-04-08 15:41:33Z antanas 
;
_cod_original_sg_symbol_Hall -P2ab2ac
_cod_original_sg_symbol_H-M Pccn
_cod_database_code 1556499

loop_
_symmetry_equiv_pos_as_xyz
'x, y, z'
'-x+1/2, -y+1/2, z'
'-x, y+1/2, -z+1/2'
'x+1/2, -y, -z+1/2'
'-x, -y, -z'
'x-1/2, y-1/2, -z'
'x, -y-1/2, z-1/2'
'-x-1/2, y, z-1/2'

loop_
_atom_site_label
_atom_site_type_symbol
_atom_site_fract_x
_atom_site_fract_y
_atom_site_fract_z
_atom_site_U_iso_or_equiv
_atom_site_adp_type
_atom_site_occupancy
_atom_site_symmetry_multiplicity
_atom_site_calc_flag
_atom_site_refinement_flags
_atom_site_disorder_assembly
_atom_site_disorder_group
O1 O 0.11488(9) 0.44526(7) 0.09851(7) 0.0450(3) Uani 1 1 d . . .
N1 N 0.05899(10) 0.49621(8) 0.25203(8) 0.0317(3) Uani 1 1 d . . .
H1 H 0.1042(15) 0.4908(10) 0.2081(12) 0.043(5) Uiso 1 1 d . . .
C1 C -0.01187(16) 0.37760(11) 0.00808(10) 0.0475(4) Uani 1 1 d . . .
H1A H -0.0039 0.4158 -0.0402 0.071 Uiso 1 1 calc R . .
H1B H -0.0873 0.3597 0.0120 0.071 Uiso 1 1 calc R . .
H1C H 0.0349 0.3301 -0.0014 0.071 Uiso 1 1 calc R . .
C2 C 0.02016(13) 0.41944(9) 0.09107(9) 0.0344(3) Uani 1 1 d . . .
C3 C -0.05894(12) 0.42749(8) 0.15707(9) 0.0304(3) Uani 1 1 d . . .
H3 H -0.1290 0.4057 0.1470 0.037 Uiso 1 1 calc R . .
C4 C -0.03900(11) 0.46522(8) 0.23476(9) 0.0285(3) Uani 1 1 d . . .
C5 C -0.12407(12) 0.47233(10) 0.30279(10) 0.0379(4) Uani 1 1 d . . .
H5A H -0.1005 0.4434 0.3548 0.057 Uiso 1 1 calc R . .
H5B H -0.1916 0.4482 0.2817 0.057 Uiso 1 1 calc R . .
H5C H -0.1359 0.5300 0.3165 0.057 Uiso 1 1 calc R . .
C6 C 0.09024(11) 0.54350(9) 0.32571(9) 0.0301(3) Uani 1 1 d . . .
C7 C 0.08073(12) 0.62885(9) 0.32144(10) 0.0345(4) Uani 1 1 d . . .
C8 C 0.12399(13) 0.67408(10) 0.38941(10) 0.0390(4) Uani 1 1 d . . .
H8 H 0.1199 0.7320 0.3879 0.047 Uiso 1 1 calc R . .
C9 C 0.17249(13) 0.63627(10) 0.45870(10) 0.0385(4) Uani 1 1 d . . .
H9 H 0.2023 0.6683 0.5040 0.046 Uiso 1 1 calc R . .
C10 C 0.17820(12) 0.55206(10) 0.46293(10) 0.0357(4) Uani 1 1 d . . .
H10 H 0.2109 0.5268 0.5115 0.043 Uiso 1 1 calc R . .
C11 C 0.13656(11) 0.50403(9) 0.39682(9) 0.0312(3) Uani 1 1 d . . .
C12 C 0.02433(14) 0.67192(9) 0.24727(11) 0.0422(4) Uani 1 1 d . . .
H12 H -0.0071 0.6291 0.2087 0.051 Uiso 1 1 calc R . .
C13 C 0.10371(18) 0.72228(12) 0.19394(13) 0.0605(5) Uani 1 1 d . . .
H13A H 0.1363 0.7645 0.2305 0.091 Uiso 1 1 calc R . .
H13B H 0.0653 0.7481 0.1459 0.091 Uiso 1 1 calc R . .
H13C H 0.1606 0.6866 0.1713 0.091 Uiso 1 1 calc R . .
C14 C -0.06863(15) 0.72534(10) 0.27967(13) 0.0534(5) Uani 1 1 d . . .
H14A H -0.1199 0.6917 0.3123 0.080 Uiso 1 1 calc R . .
H14B H -0.1057 0.7502 0.2303 0.080 Uiso 1 1 calc R . .
H14C H -0.0399 0.7683 0.3172 0.080 Uiso 1 1 calc R . .
C15 C 0.14469(12) 0.41159(9) 0.40018(10) 0.0354(4) Uani 1 1 d . . .
H15 H 0.0829 0.3890 0.3660 0.042 Uiso 1 1 calc R . .
C16 C 0.24853(16) 0.38355(10) 0.35703(14) 0.0555(5) Uani 1 1 d . . .
H16A H 0.2470 0.3987 0.2959 0.083 Uiso 1 1 calc R . .
H16B H 0.2550 0.3242 0.3623 0.083 Uiso 1 1 calc R . .
H16C H 0.3105 0.4097 0.3851 0.083 Uiso 1 1 calc R . .
C17 C 0.13610(16) 0.37725(11) 0.49122(12) 0.0499(5) Uani 1 1 d . . .
H17A H 0.1317 0.3176 0.4885 0.075 Uiso 1 1 calc R . .
H17B H 0.0710 0.3988 0.5192 0.075 Uiso 1 1 calc R . .
H17C H 0.2000 0.3932 0.5246 0.075 Uiso 1 1 calc R . .

loop_
_atom_site_aniso_label
_atom_site_aniso_U_11
_atom_site_aniso_U_22
_atom_site_aniso_U_33
_atom_site_aniso_U_23
_atom_site_aniso_U_13
_atom_site_aniso_U_12
O1 0.0435(7) 0.0510(7) 0.0406(6) -0.0064(5) 0.0093(5) -0.0049(5)
N1 0.0319(7) 0.0331(6) 0.0301(7) -0.0069(5) 0.0026(5) -0.0028(5)
C1 0.0643(12) 0.0474(10) 0.0307(8) -0.0047(7) 0.0022(8) -0.0027(9)
C2 0.0451(9) 0.0276(7) 0.0305(8) 0.0022(6) 0.0004(7) 0.0021(7)
C3 0.0324(8) 0.0273(7) 0.0316(8) -0.0015(6) -0.0029(6) -0.0002(6)
C4 0.0303(7) 0.0239(7) 0.0312(7) 0.0006(6) -0.0010(6) 0.0019(6)
C5 0.0335(8) 0.0432(9) 0.0369(8) -0.0076(7) 0.0025(7) -0.0003(7)
C6 0.0266(7) 0.0327(8) 0.0311(7) -0.0068(6) 0.0017(6) -0.0026(6)
C7 0.0333(8) 0.0334(8) 0.0367(8) -0.0038(6) -0.0014(7) -0.0028(6)
C8 0.0420(9) 0.0305(8) 0.0445(9) -0.0077(7) -0.0030(7) -0.0023(7)
C9 0.0368(9) 0.0422(9) 0.0365(8) -0.0132(7) -0.0029(7) -0.0038(7)
C10 0.0328(8) 0.0422(9) 0.0322(8) -0.0038(7) -0.0005(6) -0.0006(7)
C11 0.0272(7) 0.0331(8) 0.0333(8) -0.0035(6) 0.0039(6) -0.0009(6)
C12 0.0507(10) 0.0316(8) 0.0443(9) -0.0009(7) -0.0118(8) -0.0044(7)
C13 0.0763(14) 0.0553(12) 0.0499(11) 0.0100(9) -0.0045(10) -0.0110(10)
C14 0.0542(11) 0.0375(9) 0.0684(12) -0.0022(9) -0.0189(9) 0.0025(8)
C15 0.0329(8) 0.0316(8) 0.0416(9) -0.0011(7) -0.0001(7) -0.0025(6)
C16 0.0535(11) 0.0361(9) 0.0769(13) -0.0014(9) 0.0208(10) 0.0061(8)
C17 0.0567(11) 0.0429(10) 0.0500(10) 0.0082(8) 0.0025(9) -0.0037(8)

loop_
_atom_type_symbol
_atom_type_description
_atom_type_scat_dispersion_real
_atom_type_scat_dispersion_imag
_atom_type_scat_source
C C 0.0033 0.0016 'International Tables Vol C Tables 4.2.6.8 and 6.1.1.4'
H H 0.0000 0.0000 'International Tables Vol C Tables 4.2.6.8 and 6.1.1.4'
N N 0.0061 0.0033 'International Tables Vol C Tables 4.2.6.8 and 6.1.1.4'
O O 0.0106 0.0060 'International Tables Vol C Tables 4.2.6.8 and 6.1.1.4'

loop_
_geom_angle_atom_site_label_1
_geom_angle_atom_site_label_2
_geom_angle_atom_site_label_3
_geom_angle
_geom_angle_site_symmetry_1
_geom_angle_site_symmetry_3
C4 N1 C6 127.41(13) . .
C4 N1 H1 112.3(11) . .
C6 N1 H1 119.8(11) . .
C2 C1 H1A 109.5 . .
C2 C1 H1B 109.5 . .
H1A C1 H1B 109.5 . .
C2 C1 H1C 109.5 . .
H1A C1 H1C 109.5 . .
H1B C1 H1C 109.5 . .
O1 C2 C3 123.14(14) . .
O1 C2 C1 118.53(14) . .
C3 C2 C1 118.32(14) . .
C4 C3 C2 123.24(14) . .
C4 C3 H3 118.4 . .
C2 C3 H3 118.4 . .
N1 C4 C3 120.45(13) . .
N1 C4 C5 117.78(13) . .
C3 C4 C5 121.77(13) . .
C4 C5 H5A 109.5 . .
C4 C5 H5B 109.5 . .
H5A C5 H5B 109.5 . .
C4 C5 H5C 109.5 . .
H5A C5 H5C 109.5 . .
H5B C5 H5C 109.5 . .
C11 C6 C7 122.08(13) . .
C11 C6 N1 119.17(13) . .
C7 C6 N1 118.57(13) . .
C8 C7 C6 117.48(14) . .
C8 C7 C12 120.05(13) . .
C6 C7 C12 122.46(13) . .
C9 C8 C7 121.11(14) . .
C9 C8 H8 119.4 . .
C7 C8 H8 119.4 . .
C8 C9 C10 120.53(14) . .
C8 C9 H9 119.7 . .
C10 C9 H9 119.7 . .
C9 C10 C11 120.72(15) . .
C9 C10 H10 119.6 . .
C11 C10 H10 119.6 . .
C10 C11 C6 118.01(13) . .
C10 C11 C15 120.97(14) . .
C6 C11 C15 120.98(13) . .
C7 C12 C13 111.47(14) . .
C7 C12 C14 111.27(14) . .
C13 C12 C14 110.59(15) . .
C7 C12 H12 107.8 . .
C13 C12 H12 107.8 . .
C14 C12 H12 107.8 . .
C12 C13 H13A 109.5 . .
C12 C13 H13B 109.5 . .
H13A C13 H13B 109.5 . .
C12 C13 H13C 109.5 . .
H13A C13 H13C 109.5 . .
H13B C13 H13C 109.5 . .
C12 C14 H14A 109.5 . .
C12 C14 H14B 109.5 . .
H14A C14 H14B 109.5 . .
C12 C14 H14C 109.5 . .
H14A C14 H14C 109.5 . .
H14B C14 H14C 109.5 . .
C16 C15 C11 110.03(13) . .
C16 C15 C17 110.80(15) . .
C11 C15 C17 113.32(13) . .
C16 C15 H15 107.5 . .
C11 C15 H15 107.5 . .
C17 C15 H15 107.5 . .
C15 C16 H16A 109.5 . .
C15 C16 H16B 109.5 . .
H16A C16 H16B 109.5 . .
C15 C16 H16C 109.5 . .
H16A C16 H16C 109.5 . .
H16B C16 H16C 109.5 . .
C15 C17 H17A 109.5 . .
C15 C17 H17B 109.5 . .
H17A C17 H17B 109.5 . .
C15 C17 H17C 109.5 . .
H17A C17 H17C 109.5 . .
H17B C17 H17C 109.5 . .

loop_
_geom_bond_atom_site_label_1
_geom_bond_atom_site_label_2
_geom_bond_distance
_geom_bond_site_symmetry_2
O1 C2 1.2506(19) .
N1 C4 1.3406(19) .
N1 C6 1.4329(18) .
N1 H1 0.885(19) .
C1 C2 1.510(2) .
C1 H1A 0.9800 .
C1 H1B 0.9800 .
C1 H1C 0.9800 .
C2 C3 1.421(2) .
C3 C4 1.376(2) .
C3 H3 0.9500 .
C4 C5 1.494(2) .
C5 H5A 0.9800 .
C5 H5B 0.9800 .
C5 H5C 0.9800 .
C6 C11 1.400(2) .
C6 C7 1.405(2) .
C7 C8 1.394(2) .
C7 C12 1.518(2) .
C8 C9 1.377(2) .
C8 H8 0.9500 .
C9 C10 1.383(2) .
C9 H9 0.9500 .
C10 C11 1.391(2) .
C10 H10 0.9500 .
C11 C15 1.519(2) .
C12 C13 1.525(3) .
C12 C14 1.529(2) .
C12 H12 1.0000 .
C13 H13A 0.9800 .
C13 H13B 0.9800 .
C13 H13C 0.9800 .
C14 H14A 0.9800 .
C14 H14B 0.9800 .
C14 H14C 0.9800 .
C15 C16 1.519(2) .
C15 C17 1.522(2) .
C15 H15 1.0000 .
C16 H16A 0.9800 .
C16 H16B 0.9800 .
C16 H16C 0.9800 .
C17 H17A 0.9800 .
C17 H17B 0.9800 .
C17 H17C 0.9800 .

loop_
_geom_hbond_atom_site_label_D
_geom_hbond_atom_site_label_H
_geom_hbond_atom_site_label_A
_geom_hbond_distance_DH
_geom_hbond_distance_HA
_geom_hbond_distance_DA
_geom_hbond_angle_DHA
_geom_hbond_site_symmetry_A
N1 H1 O1 0.885(19) 1.859(18) 2.6139(17) 141.9(16) .

loop_
_geom_torsion_atom_site_label_1
_geom_torsion_atom_site_label_2
_geom_torsion_atom_site_label_3
_geom_torsion_atom_site_label_4
_geom_torsion
_geom_torsion_site_symmetry_1
_geom_torsion_site_symmetry_2
_geom_torsion_site_symmetry_3
_geom_torsion_site_symmetry_4
O1 C2 C3 C4 0.8(2) . . . .
C1 C2 C3 C4 -179.30(14) . . . .
C6 N1 C4 C3 173.83(14) . . . .
C6 N1 C4 C5 -6.9(2) . . . .
C2 C3 C4 N1 -0.5(2) . . . .
C2 C3 C4 C5 -179.80(14) . . . .
C4 N1 C6 C11 94.60(19) . . . .
C4 N1 C6 C7 -90.12(19) . . . .
C11 C6 C7 C8 2.9(2) . . . .
N1 C6 C7 C8 -172.20(14) . . . .
C11 C6 C7 C12 -176.06(14) . . . .
N1 C6 C7 C12 8.8(2) . . . .
C6 C7 C8 C9 -1.1(2) . . . .
C12 C7 C8 C9 177.94(15) . . . .
C7 C8 C9 C10 -0.8(3) . . . .
C8 C9 C10 C11 0.9(2) . . . .
C9 C10 C11 C6 0.8(2) . . . .
C9 C10 C11 C15 178.70(14) . . . .
C7 C6 C11 C10 -2.8(2) . . . .
N1 C6 C11 C10 172.28(13) . . . .
C7 C6 C11 C15 179.31(14) . . . .
N1 C6 C11 C15 -5.6(2) . . . .
C8 C7 C12 C13 67.5(2) . . . .
C6 C7 C12 C13 -113.55(17) . . . .
C8 C7 C12 C14 -56.5(2) . . . .
C6 C7 C12 C14 122.49(16) . . . .
C10 C11 C15 C16 -90.45(18) . . . .
C6 C11 C15 C16 87.36(18) . . . .
C10 C11 C15 C17 34.2(2) . . . .
C6 C11 C15 C17 -147.99(15) . . . .
